data_4342347
loop_
_publ_author_name
'Bhattacharya, Saurav'
'Bhattacharyya, Aninda J.'
'Natarajan, Srinivasan'

_publ_section_title
;
 High proton mobility, solvent induced single crystal to single crystal
 structural transformation, and related studies on a family of compounds
 formed from mn3 oxo-clusters.
;
_journal_issue 4
_journal_name_full 'Inorganic chemistry'
_journal_page_first 1254
_journal_page_last 1271
_journal_paper_doi 10.1021/ic5018517
_journal_volume 54
_journal_year 2015
_chemical_formula_sum 'C60 H47 Mn3 N3 O22 S3'
_chemical_formula_weight 1423.01
_chemical_name_common 'Manganese sulfonyldibenzoates'
_chemical_name_systematic
;
 ?
;
_space_group_IT_number 14
_symmetry_cell_setting monoclinic
_symmetry_space_group_name_Hall '-P 2yn'
_symmetry_space_group_name_H-M 'P 1 21/n 1'
_atom_sites_solution_hydrogens geom
_atom_sites_solution_primary direct
_atom_sites_solution_secondary difmap
_audit_creation_method SHELXL-97
_cell_angle_alpha 90.00
_cell_angle_beta 99.178(2)
_cell_angle_gamma 90.00
_cell_formula_units_Z 4
_cell_length_a 16.7094(3)
_cell_length_b 20.2857(4)
_cell_length_c 17.1936(3)
_cell_measurement_temperature 120(2)
_cell_volume 5753.36(19)
_computing_cell_refinement 'CrysAlisPro CCD (Oxford Diffraction, 2009)'
_computing_data_collection 'CrysAlisPro CCD (Oxford Diffraction, 2009)'
_computing_data_reduction 'CrysAlisPro RED (Oxford Diffraction, 2009)'
_computing_molecular_graphics 'Ortep-3 (Farrugia, 1997) and CAMERON (Watkin et al., 1993)'
_computing_publication_material 'WinGX (Farrugia, 1999)'
_computing_structure_refinement 'SHELXL-97 (Sheldrick, 1997)'
_computing_structure_solution 'SHELXL-97 (Sheldrick, 1997)'
_diffrn_ambient_temperature 120(2)
_diffrn_measured_fraction_theta_full 0.999
_diffrn_measured_fraction_theta_max 0.999
_diffrn_measurement_device_type 'Oxford Xcalibur,Eos(Nova) CCD detector'
_diffrn_measurement_method 'f\w scans'
_diffrn_radiation_monochromator graphite
_diffrn_radiation_source 'fine-focus sealed tube'
_diffrn_radiation_type MoK\a
_diffrn_radiation_wavelength 0.71073
_diffrn_reflns_av_R_equivalents 0.0516
_diffrn_reflns_av_sigmaI/netI 0.0453
_diffrn_reflns_limit_h_max 20
_diffrn_reflns_limit_h_min -20
_diffrn_reflns_limit_k_max 25
_diffrn_reflns_limit_k_min -24
_diffrn_reflns_limit_l_max 21
_diffrn_reflns_limit_l_min -21
_diffrn_reflns_number 48972
_diffrn_reflns_theta_full 26.00
_diffrn_reflns_theta_max 26.00
_diffrn_reflns_theta_min 2.47
_exptl_absorpt_coefficient_mu 0.845
_exptl_absorpt_correction_T_max 0.919
_exptl_absorpt_correction_T_min 0.876
_exptl_absorpt_correction_type multi-scan
_exptl_absorpt_process_details 'CrysAlis RED (Oxford Diffraction,2009)'
_exptl_crystal_colour Pale_Blue
_exptl_crystal_density_diffrn 1.643
_exptl_crystal_density_method 'not measured'
_exptl_crystal_description Block
_exptl_crystal_F_000 2908
_exptl_crystal_size_max 0.18
_exptl_crystal_size_mid 0.13
_exptl_crystal_size_min 0.10
_refine_diff_density_max 1.133
_refine_diff_density_min -1.098
_refine_diff_density_rms 0.105
_refine_ls_extinction_method none
_refine_ls_goodness_of_fit_ref 1.056
_refine_ls_hydrogen_treatment mixed
_refine_ls_matrix_type full
_refine_ls_number_parameters 770
_refine_ls_number_reflns 11290
_refine_ls_number_restraints 0
_refine_ls_restrained_S_all 1.056
_refine_ls_R_factor_all 0.0869
_refine_ls_R_factor_gt 0.0678
_refine_ls_shift/su_max 0.001
_refine_ls_shift/su_mean 0.000
_refine_ls_structure_factor_coef Fsqd
_refine_ls_weighting_details 'calc w=1/[\s^2^(Fo^2^)+(0.0935P)^2^+16.5248P] where P=(Fo^2^+2Fc^2^)/3'
_refine_ls_weighting_scheme calc
_refine_ls_wR_factor_gt 0.1810
_refine_ls_wR_factor_ref 0.1942
_reflns_number_gt 8826
_reflns_number_total 11290
_reflns_threshold_expression >2sigma(I)
_cod_data_source_file ic5018517_si_002.cif
_cod_data_source_block Compound_IIb
_cod_depositor_comments
;
The following automatic conversions were performed:

'_symmetry_cell_setting' value 'Monoclinic' changed to 'monoclinic'
according to
/usr/data/users/saulius/crontab/automatic-downloads/rss-feeds/ACS/lib/dictionaries/cif_core.dic
dictionary named 'cif_core.dic' version 2.4.2 from 2011-04-26.

Automatic conversion script
Id: cif_fix_values 3008 2015-01-20 13:52:24Z robertas 

 Adding full bibliography for 4342345--4342351.cif.
;
_cod_original_cell_volume 5753.36(18)
_cod_original_sg_symbol_H-M P2(1)/n
_cod_database_code 4342347

loop_
_symmetry_equiv_pos_as_xyz
'x, y, z'
'-x+1/2, y+1/2, -z+1/2'
'-x, -y, -z'
'x-1/2, -y-1/2, z-1/2'

loop_
_atom_site_label
_atom_site_type_symbol
_atom_site_fract_x
_atom_site_fract_y
_atom_site_fract_z
_atom_site_U_iso_or_equiv
_atom_site_adp_type
_atom_site_occupancy
_atom_site_symmetry_multiplicity
_atom_site_calc_flag
_atom_site_refinement_flags
Mn1 Mn 0.46316(4) -0.16611(3) 0.74731(4) 0.02560(17) Uani 1 1 d .
Mn2 Mn 0.35661(4) -0.12150(4) 0.55327(4) 0.03175(19) Uani 1 1 d .
Mn3 Mn 0.58457(4) -0.14787(4) 0.94379(4) 0.03004(18) Uani 1 1 d .
S1 S 0.55321(7) 0.22614(6) 0.77103(7) 0.0300(3) Uani 1 1 d .
S2 S 0.54774(8) -0.57060(6) 0.83559(9) 0.0423(3) Uani 1 1 d .
S3 S 0.10476(6) -0.01533(6) 0.95924(7) 0.0290(3) Uani 1 1 d .
N1 N 0.2536(3) -0.1521(3) 0.3132(3) 0.0557(13) Uiso 1 1 d .
N2 N 0.7535(4) -0.1258(3) 1.1522(4) 0.092(3) Uani 1 1 d .
N3 N 0.2384(6) 0.2062(3) 0.5318(4) 0.110(4) Uani 1 1 d .
O1 O 0.5025(3) -0.24325(19) 0.8282(2) 0.0581(11) Uani 1 1 d .
O2 O -0.0190(2) -0.26777(19) 1.1548(2) 0.0437(9) Uani 1 1 d .
O3 O 0.4286(2) -0.08151(16) 0.6749(2) 0.0362(8) Uani 1 1 d .
O4 O 0.9137(2) -0.6334(2) 0.7502(2) 0.0475(9) Uani 1 1 d .
O5 O 0.16339(18) 0.30696(16) 0.75982(18) 0.0317(7) Uani 1 1 d .
O6 O 0.4558(2) -0.10767(19) 0.8557(2) 0.0473(9) Uani 1 1 d .
O7 O 0.3005(3) -0.1270(2) 0.4386(3) 0.0602(11) Uiso 1 1 d .
O8 O 0.2115(2) 0.31680(17) 0.88749(19) 0.0370(8) Uani 1 1 d .
O9 O -0.0599(2) -0.30482(18) 1.0335(2) 0.0402(8) Uani 1 1 d .
O10 O 0.4458(3) -0.04264(19) 0.5605(2) 0.0533(10) Uani 1 1 d .
O11 O 0.2715(3) -0.0377(2) 0.5684(2) 0.0554(11) Uani 1 1 d .
O12 O 0.6636(3) -0.1316(2) 1.0441(2) 0.0585(11) Uani 1 1 d .
O13 O 0.8467(2) -0.61116(19) 0.63176(19) 0.0400(8) Uani 1 1 d .
O14 O 0.5793(2) -0.24962(18) 0.9429(2) 0.0445(9) Uani 1 1 d .
O15 O 0.4891(2) -0.1019(2) 0.9835(2) 0.0543(11) Uani 1 1 d .
O16 O 0.5764(2) 0.26706(16) 0.7106(2) 0.0356(8) Uani 1 1 d .
O17 O 0.6033(2) 0.22335(18) 0.8459(2) 0.0404(8) Uani 1 1 d .
O18 O 0.4810(2) -0.58685(19) 0.7749(3) 0.0519(10) Uani 1 1 d .
O19 O 0.5558(3) -0.60183(19) 0.9106(3) 0.0563(11) Uani 1 1 d .
O20 O 0.1096(2) 0.03232(16) 1.0207(2) 0.0375(8) Uani 1 1 d .
O21 O 0.0584(2) -0.00097(17) 0.8844(2) 0.0385(8) Uani 1 1 d .
O22 O 0.2598(5) 0.0988(3) 0.5595(4) 0.114(2) Uani 1 1 d .
C1 C 0.4567(3) -0.0385(2) 0.6338(3) 0.0366(11) Uani 1 1 d .
C2 C 0.4944(3) 0.0227(2) 0.6714(3) 0.0351(11) Uani 1 1 d .
C3 C 0.5020(3) 0.0330(2) 0.7510(3) 0.0366(11) Uani 1 1 d .
H3 H 0.4919 -0.0014 0.7839 0.044 Uiso 1 1 calc R
C4 C 0.5246(3) 0.0940(3) 0.7826(3) 0.0385(11) Uani 1 1 d .
H4 H 0.5305 0.1007 0.8367 0.046 Uiso 1 1 calc R
C5 C 0.5385(3) 0.1451(2) 0.7334(3) 0.0292(9) Uani 1 1 d .
C6 C 0.5355(3) 0.1347(2) 0.6548(3) 0.0356(11) Uani 1 1 d .
H6 H 0.5473 0.1687 0.6221 0.043 Uiso 1 1 calc R
C7 C 0.5146(3) 0.0730(2) 0.6243(3) 0.0370(11) Uani 1 1 d .
H7 H 0.5141 0.0653 0.5709 0.044 Uiso 1 1 calc R
C8 C 0.4553(3) 0.2494(2) 0.7843(3) 0.0263(9) Uani 1 1 d .
C9 C 0.4387(3) 0.2578(2) 0.8591(3) 0.0289(9) Uani 1 1 d .
H9 H 0.4790 0.2515 0.9025 0.035 Uiso 1 1 calc R
C10 C 0.3618(3) 0.2756(2) 0.8692(2) 0.0270(9) Uani 1 1 d .
H10 H 0.3503 0.2819 0.9199 0.032 Uiso 1 1 calc R
C11 C 0.3012(3) 0.2841(2) 0.8054(2) 0.0252(9) Uani 1 1 d .
C12 C 0.3189(3) 0.2750(2) 0.7306(3) 0.0311(10) Uani 1 1 d .
H12 H 0.2785 0.2799 0.6871 0.037 Uiso 1 1 calc R
C13 C 0.3960(3) 0.2586(2) 0.7203(3) 0.0294(10) Uani 1 1 d .
H13 H 0.4082 0.2538 0.6697 0.035 Uiso 1 1 calc R
C14 C 0.2184(3) 0.3041(2) 0.8184(3) 0.0284(9) Uani 1 1 d .
C15 C 0.5420(3) -0.2751(2) 0.8816(3) 0.0313(10) Uani 1 1 d .
C16 C 0.5447(3) -0.3491(2) 0.8724(3) 0.0294(9) Uani 1 1 d .
C17 C 0.5132(3) -0.3763(2) 0.8009(3) 0.0317(10) Uani 1 1 d .
H17 H 0.4905 -0.3491 0.7597 0.038 Uiso 1 1 calc R
C18 C 0.5148(3) -0.4438(3) 0.7896(3) 0.0361(11) Uani 1 1 d .
H18 H 0.4946 -0.4618 0.7406 0.043 Uiso 1 1 calc R
C19 C 0.5463(3) -0.4838(2) 0.8505(3) 0.0337(10) Uani 1 1 d .
C20 C 0.5795(5) -0.4577(3) 0.9219(3) 0.0637(19) Uani 1 1 d .
H20 H 0.6023 -0.4852 0.9628 0.076 Uiso 1 1 calc R
C21 C 0.5789(5) -0.3897(3) 0.9325(3) 0.0622(19) Uani 1 1 d .
H21 H 0.6017 -0.3716 0.9807 0.075 Uiso 1 1 calc R
C22 C 0.6375(3) -0.5834(2) 0.7975(3) 0.0361(11) Uani 1 1 d .
C23 C 0.7056(4) -0.6035(4) 0.8461(3) 0.0620(18) Uani 1 1 d .
H23 H 0.7045 -0.6106 0.8994 0.074 Uiso 1 1 calc R
C24 C 0.7755(4) -0.6133(4) 0.8159(3) 0.0603(19) Uani 1 1 d .
H24 H 0.8225 -0.6264 0.8488 0.072 Uiso 1 1 calc R
C25 C 0.7768(3) -0.6038(2) 0.7373(3) 0.0328(10) Uani 1 1 d .
C26 C 0.7066(3) -0.5850(2) 0.6890(3) 0.0307(10) Uani 1 1 d .
H26 H 0.7068 -0.5795 0.6353 0.037 Uiso 1 1 calc R
C27 C 0.6369(3) -0.5742(2) 0.7190(3) 0.0330(10) Uani 1 1 d .
H27 H 0.5899 -0.5609 0.6864 0.040 Uiso 1 1 calc R
C28 C 0.8525(3) -0.6170(2) 0.7045(3) 0.0333(10) Uani 1 1 d .
C29 C 0.4393(3) -0.0952(2) 0.9219(3) 0.0359(11) Uani 1 1 d .
C30 C 0.3565(3) -0.0715(2) 0.9283(3) 0.0298(10) Uani 1 1 d .
C31 C 0.3428(3) -0.0426(3) 0.9972(3) 0.0373(11) Uani 1 1 d .
H31 H 0.3859 -0.0356 1.0378 0.045 Uiso 1 1 calc R
C32 C 0.2661(3) -0.0238(3) 1.0064(3) 0.0372(11) Uani 1 1 d .
H32 H 0.2566 -0.0045 1.0532 0.045 Uiso 1 1 calc R
C33 C 0.2038(3) -0.0341(2) 0.9457(3) 0.0261(9) Uani 1 1 d .
C34 C 0.2162(3) -0.0620(2) 0.8756(3) 0.0346(10) Uani 1 1 d .
H34 H 0.1731 -0.0685 0.8350 0.041 Uiso 1 1 calc R
C35 C 0.2928(3) -0.0798(2) 0.8669(3) 0.0358(11) Uani 1 1 d .
H35 H 0.3025 -0.0976 0.8195 0.043 Uiso 1 1 calc R
C36 C 0.0699(2) -0.0897(2) 0.9937(3) 0.0263(9) Uani 1 1 d .
C37 C 0.0815(3) -0.1014(3) 1.0732(3) 0.0353(11) Uani 1 1 d .
H37 H 0.1091 -0.0709 1.1079 0.042 Uiso 1 1 calc R
C38 C 0.0523(3) -0.1579(3) 1.1010(3) 0.0344(11) Uani 1 1 d .
H38 H 0.0609 -0.1659 1.1550 0.041 Uiso 1 1 calc R
C39 C 0.0100(3) -0.2037(2) 1.0505(3) 0.0297(10) Uani 1 1 d .
C40 C -0.0009(3) -0.1916(2) 0.9703(3) 0.0312(10) Uani 1 1 d .
H40 H -0.0285 -0.2221 0.9356 0.037 Uiso 1 1 calc R
C41 C 0.0288(3) -0.1351(2) 0.9415(3) 0.0288(9) Uani 1 1 d .
H41 H 0.0214 -0.1273 0.8875 0.035 Uiso 1 1 calc R
C42 C -0.0251(3) -0.2640(2) 1.0823(3) 0.0346(11) Uani 1 1 d .
C43 C 0.2461(7) -0.0275(5) 0.6455(6) 0.108(3) Uani 1 1 d .
H43A H 0.2664 -0.0633 0.6805 0.130 Uiso 1 1 calc R
H43B H 0.2694 0.0133 0.6684 0.130 Uiso 1 1 calc R
C44 C 0.1645(6) -0.0246(5) 0.6389(6) 0.101(3) Uani 1 1 d .
H44A H 0.1497 -0.0182 0.6901 0.151 Uiso 1 1 calc R
H44B H 0.1414 -0.0651 0.6168 0.151 Uiso 1 1 calc R
H44C H 0.1445 0.0114 0.6052 0.151 Uiso 1 1 calc R
C45A C 0.2742(7) -0.2396(6) 0.4078(6) 0.106(3) Uiso 1 1 d .
C45B C 0.2910(11) -0.0377(10) 0.3642(11) 0.200(7) Uiso 1 1 d .
C46A C 0.2738(8) -0.1710(8) 0.3820(8) 0.136(4) Uiso 1 1 d .
C46B C 0.2805(6) -0.1172(6) 0.3757(6) 0.102(3) Uiso 1 1 d .
C47A C 0.2534(8) -0.0770(7) 0.2871(8) 0.133(4) Uiso 1 1 d .
C47B C 0.2369(12) -0.1245(10) 0.2303(12) 0.202(7) Uiso 1 1 d .
C48A C 0.2236(7) -0.2040(6) 0.2506(7) 0.118(4) Uiso 1 1 d .
C48B C 0.2403(11) -0.2226(9) 0.3242(11) 0.183(6) Uiso 1 1 d .
C49 C 0.7992(8) -0.1605(5) 1.0449(10) 0.202(9) Uani 1 1 d .
H49A H 0.8476 -0.1616 1.0833 0.304 Uiso 1 1 calc R
H49B H 0.8069 -0.1313 1.0028 0.304 Uiso 1 1 calc R
H49C H 0.7874 -0.2040 1.0243 0.304 Uiso 1 1 calc R
C50 C 0.7258(5) -0.1351(4) 1.0851(5) 0.082(3) Uani 1 1 d .
C51 C 0.8233(7) -0.1291(5) 1.2047(7) 0.146(6) Uani 1 1 d .
H51A H 0.8131 -0.1150 1.2555 0.219 Uiso 1 1 calc R
H51B H 0.8633 -0.1010 1.1877 0.219 Uiso 1 1 calc R
H51C H 0.8427 -0.1737 1.2081 0.219 Uiso 1 1 calc R
C52 C 0.6755(9) -0.0993(5) 1.1873(8) 0.152(6) Uani 1 1 d .
H52A H 0.6908 -0.0899 1.2424 0.228 Uiso 1 1 calc R
H52B H 0.6340 -0.1324 1.1805 0.228 Uiso 1 1 calc R
H52C H 0.6555 -0.0599 1.1601 0.228 Uiso 1 1 calc R
C53 C 0.3565(7) 0.1657(7) 0.5095(6) 0.134(5) Uani 1 1 d .
H53A H 0.3859 0.1249 0.5152 0.201 Uiso 1 1 calc .
H53B H 0.3874 0.1992 0.5404 0.201 Uiso 1 1 calc .
H53C H 0.3474 0.1787 0.4551 0.201 Uiso 1 1 calc .
C54 C 0.2763(11) 0.1570(6) 0.5376(6) 0.143(6) Uani 1 1 d .
C55 C 0.2580(6) 0.2698(5) 0.4990(5) 0.095(3) Uani 1 1 d .
H55A H 0.2148 0.3004 0.5020 0.142 Uiso 1 1 calc .
H55B H 0.2646 0.2640 0.4450 0.142 Uiso 1 1 calc .
H55C H 0.3074 0.2865 0.5286 0.142 Uiso 1 1 calc .
C56 C 0.1512(7) 0.1983(10) 0.5560(7) 0.206(10) Uani 1 1 d .
H56A H 0.1232 0.2398 0.5498 0.310 Uiso 1 1 calc .
H56B H 0.1566 0.1844 0.6099 0.310 Uiso 1 1 calc .
H56C H 0.1208 0.1660 0.5228 0.310 Uiso 1 1 calc .

loop_
_atom_site_aniso_label
_atom_site_aniso_U_11
_atom_site_aniso_U_22
_atom_site_aniso_U_33
_atom_site_aniso_U_23
_atom_site_aniso_U_13
_atom_site_aniso_U_12
Mn1 0.0233(3) 0.0257(4) 0.0277(3) 0.0005(3) 0.0038(3) -0.0009(3)
Mn2 0.0353(4) 0.0313(4) 0.0309(4) 0.0005(3) 0.0120(3) -0.0012(3)
Mn3 0.0258(4) 0.0314(4) 0.0335(4) 0.0041(3) 0.0067(3) 0.0029(3)
S1 0.0239(5) 0.0265(6) 0.0403(6) 0.0002(5) 0.0069(4) -0.0004(4)
S2 0.0447(7) 0.0259(6) 0.0632(8) 0.0002(6) 0.0295(7) 0.0002(5)
S3 0.0230(5) 0.0252(6) 0.0380(6) 0.0027(4) 0.0023(4) 0.0047(4)
N2 0.106(5) 0.049(3) 0.092(5) 0.029(3) -0.071(4) -0.040(3)
N3 0.203(10) 0.036(3) 0.065(4) -0.005(3) -0.063(5) 0.018(5)
O1 0.088(3) 0.033(2) 0.048(2) 0.0081(17) -0.005(2) 0.016(2)
O2 0.045(2) 0.049(2) 0.0375(19) 0.0137(16) 0.0074(16) -0.0042(17)
O3 0.0352(18) 0.0276(17) 0.0463(19) 0.0101(14) 0.0076(15) -0.0047(14)
O4 0.0274(18) 0.068(3) 0.048(2) 0.0098(19) 0.0089(16) 0.0140(18)
O5 0.0269(16) 0.0341(18) 0.0343(17) -0.0014(13) 0.0054(13) 0.0080(14)
O6 0.043(2) 0.050(2) 0.057(2) -0.0130(18) 0.0308(18) -0.0085(18)
O8 0.0391(19) 0.043(2) 0.0319(17) -0.0014(14) 0.0151(14) 0.0067(16)
O9 0.0398(19) 0.037(2) 0.047(2) -0.0005(16) 0.0173(16) -0.0045(16)
O10 0.077(3) 0.040(2) 0.048(2) -0.0033(17) 0.026(2) -0.021(2)
O11 0.079(3) 0.051(2) 0.040(2) 0.0048(17) 0.019(2) 0.020(2)
O12 0.064(3) 0.048(2) 0.053(2) 0.0115(19) -0.021(2) -0.012(2)
O13 0.0333(18) 0.054(2) 0.0345(18) -0.0004(16) 0.0111(14) 0.0070(16)
O14 0.059(2) 0.034(2) 0.0381(19) -0.0051(15) 0.0009(17) 0.0005(17)
O15 0.0313(19) 0.073(3) 0.061(3) 0.004(2) 0.0126(18) 0.0181(19)
O16 0.0343(18) 0.0266(17) 0.049(2) 0.0008(14) 0.0168(15) -0.0046(14)
O17 0.0261(17) 0.045(2) 0.048(2) -0.0022(16) -0.0021(15) 0.0010(15)
O18 0.038(2) 0.036(2) 0.086(3) -0.016(2) 0.022(2) -0.0087(17)
O19 0.074(3) 0.034(2) 0.073(3) 0.0135(19) 0.048(2) 0.008(2)
O20 0.0299(17) 0.0294(18) 0.054(2) -0.0078(15) 0.0090(15) 0.0031(14)
O21 0.0315(18) 0.0361(19) 0.0445(19) 0.0124(15) -0.0045(14) 0.0063(15)
O22 0.141(6) 0.062(4) 0.137(6) 0.024(4) 0.016(5) 0.004(4)
C1 0.039(3) 0.028(3) 0.046(3) 0.000(2) 0.014(2) -0.003(2)
C2 0.033(2) 0.027(2) 0.047(3) 0.002(2) 0.013(2) 0.001(2)
C3 0.039(3) 0.026(2) 0.044(3) 0.007(2) 0.006(2) 0.001(2)
C4 0.038(3) 0.036(3) 0.040(3) 0.007(2) 0.002(2) 0.006(2)
C5 0.022(2) 0.023(2) 0.045(3) 0.0013(19) 0.0100(19) 0.0024(17)
C6 0.035(3) 0.026(2) 0.050(3) 0.004(2) 0.019(2) -0.002(2)
C7 0.044(3) 0.030(3) 0.042(3) 0.001(2) 0.021(2) -0.003(2)
C8 0.025(2) 0.023(2) 0.031(2) 0.0026(17) 0.0073(17) -0.0001(18)
C9 0.031(2) 0.028(2) 0.027(2) 0.0015(17) 0.0027(18) -0.0040(19)
C10 0.032(2) 0.025(2) 0.025(2) -0.0032(17) 0.0086(17) -0.0040(18)
C11 0.027(2) 0.023(2) 0.026(2) -0.0023(16) 0.0071(17) 0.0003(18)
C12 0.031(2) 0.036(3) 0.026(2) 0.0015(18) 0.0040(18) 0.005(2)
C13 0.032(2) 0.031(2) 0.027(2) 0.0003(18) 0.0099(18) 0.0048(19)
C14 0.032(2) 0.021(2) 0.033(2) 0.0015(18) 0.0092(19) -0.0001(18)
C15 0.032(2) 0.032(2) 0.032(2) 0.0049(19) 0.0105(19) 0.003(2)
C16 0.030(2) 0.028(2) 0.031(2) 0.0004(18) 0.0066(18) 0.0000(19)
C17 0.028(2) 0.032(3) 0.034(2) 0.0012(19) 0.0011(19) 0.0033(19)
C18 0.030(2) 0.037(3) 0.041(3) -0.007(2) 0.004(2) -0.002(2)
C19 0.033(2) 0.029(2) 0.043(3) 0.001(2) 0.017(2) 0.000(2)
C20 0.116(6) 0.033(3) 0.039(3) 0.008(2) 0.003(3) 0.018(3)
C21 0.112(6) 0.034(3) 0.034(3) 0.000(2) -0.007(3) 0.011(3)
C22 0.038(3) 0.028(2) 0.045(3) 0.003(2) 0.017(2) 0.003(2)
C23 0.060(4) 0.092(5) 0.038(3) 0.017(3) 0.019(3) 0.030(4)
C24 0.043(3) 0.105(6) 0.033(3) 0.012(3) 0.006(2) 0.036(3)
C25 0.027(2) 0.034(3) 0.037(2) 0.000(2) 0.0057(19) 0.006(2)
C26 0.029(2) 0.030(2) 0.034(2) -0.0052(19) 0.0076(19) -0.0024(19)
C27 0.026(2) 0.029(2) 0.043(3) -0.001(2) 0.0022(19) -0.0002(19)
C28 0.027(2) 0.033(3) 0.041(3) 0.000(2) 0.007(2) 0.004(2)
C29 0.031(2) 0.027(2) 0.053(3) 0.004(2) 0.018(2) 0.000(2)
C30 0.030(2) 0.024(2) 0.037(2) 0.0035(18) 0.0103(19) 0.0014(19)
C31 0.027(2) 0.047(3) 0.037(3) -0.007(2) 0.0025(19) 0.006(2)
C32 0.035(3) 0.044(3) 0.032(2) -0.008(2) 0.003(2) 0.005(2)
C33 0.022(2) 0.022(2) 0.034(2) -0.0002(17) 0.0056(17) -0.0009(17)
C34 0.034(3) 0.037(3) 0.032(2) -0.001(2) 0.0032(19) -0.004(2)
C35 0.042(3) 0.033(3) 0.034(2) -0.005(2) 0.010(2) -0.001(2)
C36 0.021(2) 0.026(2) 0.032(2) 0.0002(17) 0.0044(17) 0.0064(17)
C37 0.027(2) 0.043(3) 0.034(2) -0.004(2) -0.0017(19) -0.001(2)
C38 0.027(2) 0.046(3) 0.029(2) 0.005(2) 0.0005(18) -0.003(2)
C39 0.019(2) 0.036(3) 0.035(2) 0.0050(19) 0.0073(17) 0.0031(18)
C40 0.026(2) 0.033(3) 0.034(2) -0.0025(19) 0.0048(18) 0.0016(19)
C41 0.026(2) 0.031(2) 0.029(2) 0.0021(18) 0.0036(17) 0.0050(19)
C42 0.026(2) 0.036(3) 0.043(3) 0.006(2) 0.010(2) 0.007(2)
C43 0.125(9) 0.070(6) 0.124(8) -0.010(5) 0.001(7) 0.032(6)
C44 0.085(6) 0.104(7) 0.121(8) 0.006(6) 0.040(6) -0.015(6)
C49 0.180(12) 0.086(7) 0.40(2) 0.116(11) 0.235(15) 0.069(8)
C50 0.069(5) 0.053(4) 0.110(6) 0.051(4) -0.030(5) -0.032(4)
C51 0.126(8) 0.085(7) 0.183(11) 0.054(7) -0.111(8) -0.052(6)
C52 0.235(15) 0.053(5) 0.210(13) -0.030(7) 0.164(12) -0.031(7)
C53 0.097(8) 0.206(14) 0.092(7) -0.013(8) -0.008(6) -0.076(9)
C54 0.235(17) 0.100(9) 0.072(6) -0.007(6) -0.041(8) 0.020(10)
C55 0.086(6) 0.088(6) 0.097(6) -0.020(5) -0.023(5) -0.001(5)
C56 0.078(7) 0.41(3) 0.135(10) -0.175(14) 0.038(7) -0.047(11)

loop_
_atom_type_symbol
_atom_type_description
_atom_type_scat_dispersion_real
_atom_type_scat_dispersion_imag
_atom_type_scat_source
Mn Mn 0.3368 0.7283 'International Tables Vol C Tables 4.2.6.8 and 6.1.1.4'
S S 0.1246 0.1234 'International Tables Vol C Tables 4.2.6.8 and 6.1.1.4'
N N 0.0061 0.0033 'International Tables Vol C Tables 4.2.6.8 and 6.1.1.4'
O O 0.0106 0.0060 'International Tables Vol C Tables 4.2.6.8 and 6.1.1.4'
C C 0.0033 0.0016 'International Tables Vol C Tables 4.2.6.8 and 6.1.1.4'
H H 0.0000 0.0000 'International Tables Vol C Tables 4.2.6.8 and 6.1.1.4'

loop_
_geom_angle_atom_site_label_1
_geom_angle_atom_site_label_2
_geom_angle_atom_site_label_3
_geom_angle
_geom_angle_site_symmetry_1
_geom_angle_site_symmetry_3
O1 Mn1 O2 87.70(15) . 4_655
O1 Mn1 O3 174.22(15) . .
O2 Mn1 O3 97.26(14) 4_655 .
O1 Mn1 O4 91.06(17) . 2_656
O2 Mn1 O4 87.80(14) 4_655 2_656
O3 Mn1 O4 86.19(14) . 2_656
O1 Mn1 O5 92.79(16) . 2_546
O2 Mn1 O5 92.89(13) 4_655 2_546
O3 Mn1 O5 89.93(12) . 2_546
O4 Mn1 O5 176.11(15) 2_656 2_546
O1 Mn1 O6 84.09(16) . .
O2 Mn1 O6 171.46(15) 4_655 .
O3 Mn1 O6 90.82(15) . .
O4 Mn1 O6 90.00(14) 2_656 .
O5 Mn1 O6 89.86(13) 2_546 .
O7 Mn2 O8 103.76(16) . 2_546
O7 Mn2 O9 91.10(16) . 4_655
O8 Mn2 O9 94.65(14) 2_546 4_655
O7 Mn2 O10 107.42(17) . .
O8 Mn2 O10 147.48(14) 2_546 .
O9 Mn2 O10 93.76(15) 4_655 .
O7 Mn2 O11 87.23(16) . .
O8 Mn2 O11 89.58(15) 2_546 .
O9 Mn2 O11 175.72(15) 4_655 .
O10 Mn2 O11 82.99(17) . .
O7 Mn2 O3 162.50(15) . .
O8 Mn2 O3 90.82(12) 2_546 .
O9 Mn2 O3 97.39(13) 4_655 .
O10 Mn2 O3 56.94(13) . .
O11 Mn2 O3 83.20(14) . .
O7 Mn2 C1 134.64(17) . .
O8 Mn2 C1 119.09(14) 2_546 .
O9 Mn2 C1 99.11(15) 4_655 .
O10 Mn2 C1 28.41(14) . .
O11 Mn2 C1 79.35(16) . .
O3 Mn2 C1 28.78(13) . .
O13 Mn3 O12 97.35(17) 2_656 .
O13 Mn3 O15 126.91(17) 2_656 .
O12 Mn3 O15 94.51(19) . .
O13 Mn3 O14 113.17(15) 2_656 .
O12 Mn3 O14 101.02(16) . .
O15 Mn3 O14 114.87(17) . .
O13 Mn3 C29 111.55(15) 2_656 .
O12 Mn3 C29 121.23(19) . .
O15 Mn3 C29 27.62(16) . .
O14 Mn3 C29 111.60(15) . .
O17 S1 O16 119.5(2) . .
O17 S1 C8 108.7(2) . .
O16 S1 C8 107.7(2) . .
O17 S1 C5 108.8(2) . .
O16 S1 C5 108.2(2) . .
C8 S1 C5 102.7(2) . .
O19 S2 O18 120.3(3) . .
O19 S2 C22 108.1(2) . .
O18 S2 C22 107.8(2) . .
O19 S2 C19 108.2(2) . .
O18 S2 C19 107.7(2) . .
C22 S2 C19 103.5(2) . .
O21 S3 O20 119.4(2) . .
O21 S3 C33 108.3(2) . .
O20 S3 C33 107.6(2) . .
O21 S3 C36 108.6(2) . .
O20 S3 C36 108.4(2) . .
C33 S3 C36 103.3(2) . .
C46A N1 C46B 51.3(8) . .
C46A N1 C48B 66.3(10) . .
C46B N1 C48B 117.5(10) . .
C46A N1 C47B 174.0(12) . .
C46B N1 C47B 124.1(10) . .
C48B N1 C47B 118.3(11) . .
C46A N1 C48A 117.9(10) . .
C46B N1 C48A 169.2(8) . .
C48B N1 C48A 51.7(8) . .
C47B N1 C48A 66.6(9) . .
C46A N1 C47A 123.6(10) . .
C46B N1 C47A 72.3(8) . .
C48B N1 C47A 168.6(10) . .
C47B N1 C47A 52.3(8) . .
C48A N1 C47A 118.4(8) . .
C50 N2 C51 143.1(12) . .
C50 N2 C52 101.7(8) . .
C51 N2 C52 115.2(10) . .
C54 N3 C55 129.0(14) . .
C54 N3 C56 113.3(14) . .
C55 N3 C56 117.4(11) . .
C15 O1 Mn1 162.0(4) . .
C42 O2 Mn1 142.2(4) . 4_556
C1 O3 Mn1 142.2(3) . .
C1 O3 Mn2 85.7(3) . .
Mn1 O3 Mn2 106.78(14) . .
C28 O4 Mn1 142.1(3) . 2_646
C14 O5 Mn1 129.9(3) . 2_556
C29 O6 Mn1 158.0(3) . .
C46B O7 C46A 52.6(8) . .
C46B O7 Mn2 163.6(7) . .
C46A O7 Mn2 141.5(7) . .
C14 O8 Mn2 137.9(3) . 2_556
C42 O9 Mn2 127.4(3) . 4_556
C1 O10 Mn2 95.5(3) . .
C43 O11 Mn2 119.2(4) . .
C50 O12 Mn3 155.0(7) . .
C28 O13 Mn3 130.8(3) . 2_646
C15 O14 Mn3 115.9(3) . .
C29 O15 Mn3 102.4(3) . .
O10 C1 O3 120.9(5) . .
O10 C1 C2 118.5(4) . .
O3 C1 C2 120.2(4) . .
O10 C1 Mn2 56.1(3) . .
O3 C1 Mn2 65.6(3) . .
C2 C1 Mn2 163.2(4) . .
C3 C2 C7 118.8(5) . .
C3 C2 C1 121.7(4) . .
C7 C2 C1 119.2(5) . .
C2 C3 C4 120.4(5) . .
C5 C4 C3 119.6(5) . .
C6 C5 C4 120.6(4) . .
C6 C5 S1 119.2(4) . .
C4 C5 S1 120.1(4) . .
C5 C6 C7 119.0(4) . .
C2 C7 C6 121.3(5) . .
C9 C8 C13 120.6(4) . .
C9 C8 S1 119.3(3) . .
C13 C8 S1 120.1(3) . .
C8 C9 C10 119.0(4) . .
C9 C10 C11 121.0(4) . .
C12 C11 C10 119.1(4) . .
C12 C11 C14 121.3(4) . .
C10 C11 C14 119.6(4) . .
C13 C12 C11 120.1(4) . .
C12 C13 C8 120.2(4) . .
O8 C14 O5 126.4(4) . .
O8 C14 C11 115.5(4) . .
O5 C14 C11 118.0(4) . .
O1 C15 O14 123.3(5) . .
O1 C15 C16 117.9(4) . .
O14 C15 C16 118.8(4) . .
C21 C16 C17 119.1(5) . .
C21 C16 C15 122.2(4) . .
C17 C16 C15 118.6(4) . .
C16 C17 C18 120.7(4) . .
C19 C18 C17 119.7(5) . .
C18 C19 C20 120.7(5) . .
C18 C19 S2 119.4(4) . .
C20 C19 S2 119.8(4) . .
C19 C20 C21 119.3(5) . .
C16 C21 C20 120.4(5) . .
C27 C22 C23 121.5(5) . .
C27 C22 S2 118.7(4) . .
C23 C22 S2 119.8(4) . .
C22 C23 C24 119.4(5) . .
C23 C24 C25 120.3(5) . .
C24 C25 C26 119.3(4) . .
C24 C25 C28 119.7(4) . .
C26 C25 C28 120.9(4) . .
C27 C26 C25 120.7(4) . .
C22 C27 C26 118.9(5) . .
O4 C28 O13 126.1(4) . .
O4 C28 C25 118.5(4) . .
O13 C28 C25 115.4(4) . .
O6 C29 O15 122.9(5) . .
O6 C29 C30 118.7(5) . .
O15 C29 C30 118.4(4) . .
O6 C29 Mn3 73.3(3) . .
O15 C29 Mn3 50.0(2) . .
C30 C29 Mn3 166.5(4) . .
C31 C30 C35 119.7(4) . .
C31 C30 C29 119.2(4) . .
C35 C30 C29 121.1(4) . .
C32 C31 C30 120.4(5) . .
C33 C32 C31 118.8(4) . .
C32 C33 C34 121.9(4) . .
C32 C33 S3 119.1(3) . .
C34 C33 S3 118.9(3) . .
C35 C34 C33 118.7(4) . .
C34 C35 C30 120.4(4) . .
C37 C36 C41 120.5(4) . .
C37 C36 S3 118.9(4) . .
C41 C36 S3 120.6(3) . .
C38 C37 C36 119.6(4) . .
C37 C38 C39 121.2(4) . .
C40 C39 C38 118.6(4) . .
C40 C39 C42 120.8(4) . .
C38 C39 C42 120.6(4) . .
C41 C40 C39 120.7(4) . .
C40 C41 C36 119.4(4) . .
O2 C42 O9 126.1(5) . .
O2 C42 C39 116.4(5) . .
O9 C42 C39 117.5(4) . .
C44 C43 O11 111.2(9) . .
C46A C45A C48B 60.4(9) . .
C47A C45B C46B 64.6(10) . .
C46B C46A N1 67.6(11) . .
C46B C46A O7 52.2(9) . .
N1 C46A O7 119.7(13) . .
C46B C46A C45A 167.4(16) . .
N1 C46A C45A 124.9(13) . .
O7 C46A C45A 115.3(11) . .
C46B C46A C48B 131.6(16) . .
N1 C46A C48B 64.1(10) . .
O7 C46A C48B 175.0(15) . .
C45A C46A C48B 61.0(10) . .
O7 C46B C46A 75.2(11) . .
O7 C46B N1 136.3(11) . .
C46A C46B N1 61.1(10) . .
O7 C46B C45B 106.1(11) . .
C46A C46B C45B 178.5(15) . .
N1 C46B C45B 117.6(11) . .
O7 C46B C47A 162.2(12) . .
C46A C46B C47A 122.5(13) . .
N1 C46B C47A 61.4(7) . .
C45B C46B C47A 56.3(8) . .
C47B C47A C45B 163.2(16) . .
C47B C47A N1 61.1(10) . .
C45B C47A N1 105.3(11) . .
C47B C47A C46B 107.0(13) . .
C45B C47A C46B 59.1(9) . .
N1 C47A C46B 46.2(6) . .
C47A C47B N1 66.7(11) . .
C47A C47B C48A 123.3(15) . .
N1 C47B C48A 57.2(8) . .
C48B C48A N1 61.5(10) . .
C48B C48A C47B 117.7(14) . .
N1 C48A C47B 56.2(8) . .
C48A C48B N1 66.8(11) . .
C48A C48B C46A 116.2(16) . .
N1 C48B C46A 49.5(9) . .
C48A C48B C45A 169.9(17) . .
N1 C48B C45A 107.9(13) . .
C46A C48B C45A 58.6(10) . .
O12 C50 N2 138.9(11) . .
O12 C50 C49 115.7(11) . .
N2 C50 C49 105.4(10) . .
N3 C54 O22 131.9(18) . .
N3 C54 C53 111.5(14) . .
O22 C54 C53 116.5(13) . .

loop_
_geom_bond_atom_site_label_1
_geom_bond_atom_site_label_2
_geom_bond_distance
_geom_bond_site_symmetry_2
Mn1 O1 2.127(4) .
Mn1 O2 2.138(3) 4_655
Mn1 O3 2.145(3) .
Mn1 O4 2.155(3) 2_656
Mn1 O5 2.168(3) 2_546
Mn1 O6 2.229(4) .
Mn2 O7 2.047(5) .
Mn2 O8 2.066(3) 2_546
Mn2 O9 2.109(3) 4_655
Mn2 O10 2.176(4) .
Mn2 O11 2.259(4) .
Mn2 O3 2.382(4) .
Mn2 C1 2.609(5) .
Mn3 O13 2.009(3) 2_656
Mn3 O12 2.024(4) .
Mn3 O15 2.056(4) .
Mn3 O14 2.066(4) .
Mn3 C29 2.623(5) .
S1 O17 1.421(4) .
S1 O16 1.431(3) .
S1 C8 1.753(4) .
S1 C5 1.769(5) .
S2 O19 1.423(4) .
S2 O18 1.438(4) .
S2 C22 1.749(5) .
S2 C19 1.781(5) .
S3 O21 1.422(3) .
S3 O20 1.425(3) .
S3 C33 1.750(4) .
S3 C36 1.755(5) .
N1 C46A 1.238(14) .
N1 C46B 1.307(12) .
N1 C48B 1.464(19) .
N1 C47B 1.515(19) .
N1 C48A 1.531(13) .
N1 C47A 1.589(15) .
N2 C50 1.187(10) .
N2 C51 1.358(9) .
N2 C52 1.614(13) .
N3 C54 1.178(14) .
N3 C55 1.464(12) .
N3 C56 1.587(14) .
O1 C15 1.225(6) .
O2 C42 1.236(6) .
O2 Mn1 2.138(3) 4_556
O3 C1 1.260(6) .
O4 C28 1.232(6) .
O4 Mn1 2.155(3) 2_646
O5 C14 1.252(5) .
O5 Mn1 2.168(3) 2_556
O6 C29 1.238(6) .
O7 C46B 1.097(11) .
O7 C46A 1.343(15) .
O8 C14 1.238(5) .
O8 Mn2 2.066(3) 2_556
O9 C42 1.253(6) .
O9 Mn2 2.109(3) 4_556
O10 C1 1.247(6) .
O11 C43 1.469(11) .
O12 C50 1.162(8) .
O13 C28 1.245(6) .
O13 Mn3 2.009(3) 2_646
O14 C15 1.248(6) .
O15 C29 1.245(6) .
O22 C54 1.283(14) .
C1 C2 1.493(7) .
C2 C3 1.370(7) .
C2 C7 1.378(7) .
C3 C4 1.381(7) .
C4 C5 1.379(7) .
C5 C6 1.362(7) .
C6 C7 1.379(7) .
C8 C9 1.368(6) .
C8 C13 1.372(6) .
C9 C10 1.372(6) .
C10 C11 1.381(6) .
C11 C12 1.376(6) .
C11 C14 1.493(6) .
C12 C13 1.368(6) .
C15 C16 1.509(7) .
C16 C21 1.372(7) .
C16 C17 1.374(6) .
C17 C18 1.383(7) .
C18 C19 1.361(7) .
C19 C20 1.371(8) .
C20 C21 1.393(8) .
C22 C27 1.361(7) .
C22 C23 1.363(8) .
C23 C24 1.367(8) .
C24 C25 1.368(7) .
C25 C26 1.378(7) .
C25 C28 1.490(6) .
C26 C27 1.365(6) .
C29 C30 1.486(6) .
C30 C31 1.374(6) .
C30 C35 1.384(7) .
C31 C32 1.370(7) .
C32 C33 1.368(6) .
C33 C34 1.376(6) .
C34 C35 1.362(7) .
C36 C37 1.370(6) .
C36 C41 1.388(6) .
C37 C38 1.362(7) .
C38 C39 1.386(7) .
C39 C40 1.383(6) .
C39 C42 1.498(7) .
C40 C41 1.371(6) .
C43 C44 1.351(13) .
C45A C46A 1.461(17) .
C45A C48B 1.50(2) .
C45B C47A 1.59(2) .
C45B C46B 1.64(2) .
C46A C46B 1.104(16) .
C46A C48B 1.49(2) .
C46B C47A 1.724(17) .
C47A C47B 1.37(2) .
C47B C48A 1.67(2) .
C48A C48B 1.307(19) .
C49 C50 1.587(12) .
C53 C54 1.506(19) .
